data_7010148
loop_
_publ_author_name
'Lu, Norman'
'Norman, Nicholas C.'
'Orpen, A. Guy'
'Quayle, Michael J.'
'Timms, Peter L.'
'Whittell, George R.'

_publ_section_title
;
 Transition metal complexes incorporating the BF2 ligand formed by
 oxidative addition of the B--B bond in B2F4
;
_journal_issue 22
_journal_name_full 'Journal of the Chemical Society, Dalton Transactions'
_journal_page_first 4032
_journal_paper_doi 10.1039/b006535h
_journal_year 2000
_chemical_formula_sum 'C37 H30 B3 F6 Ir O P2'
_chemical_formula_weight 891.18
_chemical_name_systematic
;
 ?
;
_space_group_IT_number 61
_symmetry_cell_setting orthorhombic
_symmetry_space_group_name_Hall '-P 2ac 2ab'
_symmetry_space_group_name_H-M 'P b c a'
_atom_sites_solution_hydrogens geom
_atom_sites_solution_primary direct
_atom_sites_solution_secondary difmap
_audit_creation_method SHELXL
_cell_angle_alpha 90.00
_cell_angle_beta 90.00
_cell_angle_gamma 90.00
_cell_formula_units_Z 8
_cell_length_a 9.9312(8)
_cell_length_b 18.493(2)
_cell_length_c 38.273(4)
_cell_measurement_reflns_used 512
_cell_measurement_temperature 173(2)
_cell_measurement_theta_max 50
_cell_measurement_theta_min 5
_cell_volume 7029.1(12)
_computing_cell_refinement 'SAINT (Siemens, 1995b)'
_computing_data_collection 'SMART (Siemens, 1995b)'
_computing_data_reduction 'SAINT (Siemens, 1995b)'
_computing_molecular_graphics 'SHELXTL (Siemens, 1995a)'
_computing_publication_material 'SHELXTL (Siemens, 1995a)'
_computing_structure_refinement 'SHELXTL (Siemens, 1995a)'
_computing_structure_solution 'SHELXTL (Siemens, 1995a)'
_diffrn_ambient_temperature 173(2)
_diffrn_measurement_device 'Siemens SMART Area Detector'
_diffrn_measurement_method '\w rotation with narrow frame'
_diffrn_radiation_monochromator graphite
_diffrn_radiation_source 'fine-focus sealed tube'
_diffrn_radiation_type MoK\a
_diffrn_radiation_wavelength 0.71073
_diffrn_reflns_av_R_equivalents 0.0494
_diffrn_reflns_av_sigmaI/netI 0.0368
_diffrn_reflns_limit_h_max 12
_diffrn_reflns_limit_h_min -10
_diffrn_reflns_limit_k_max 24
_diffrn_reflns_limit_k_min -19
_diffrn_reflns_limit_l_max 49
_diffrn_reflns_limit_l_min -47
_diffrn_reflns_number 42025
_diffrn_reflns_theta_max 27.50
_diffrn_reflns_theta_min 2.13
_exptl_absorpt_coefficient_mu 3.952
_exptl_absorpt_correction_T_max 0.647
_exptl_absorpt_correction_T_min 0.392
_exptl_absorpt_correction_type 'SADABS (Sheldrick, 1996)'
_exptl_crystal_colour block
_exptl_crystal_density_diffrn 1.684
_exptl_crystal_density_meas ?
_exptl_crystal_F_000 3488
_exptl_crystal_size_max 0.5
_exptl_crystal_size_mid 0.5
_exptl_crystal_size_min 0.2
_refine_diff_density_max 1.155
_refine_diff_density_min -1.765
_refine_diff_density_rms 0.110
_refine_ls_extinction_method none
_refine_ls_goodness_of_fit_all 1.097
_refine_ls_goodness_of_fit_obs 1.142
_refine_ls_matrix_type full
_refine_ls_number_parameters 479
_refine_ls_number_reflns 8046
_refine_ls_number_restraints 17
_refine_ls_restrained_S_all 1.097
_refine_ls_restrained_S_obs 1.142
_refine_ls_R_factor_all 0.0613
_refine_ls_R_factor_obs 0.0358
_refine_ls_shift/esd_max 0.014
_refine_ls_shift/esd_mean 0.000
_refine_ls_structure_factor_coef Fsqd
_refine_ls_weighting_details 'w=1/[\s^2^(Fo^2^)+(0.0160P)^2^+15.2265P] whereP=(Max(Fo^2^,0)+2Fc^2^)/3'
_refine_ls_weighting_scheme calc
_refine_ls_wR_factor_all 0.0658
_refine_ls_wR_factor_obs 0.0582
_reflns_number_observed 5930
_reflns_number_total 8046
_reflns_observed_criterion >2sigma(I)
_cod_data_source_file b006535h.txt
_cod_data_source_block 3
_cod_depositor_comments
;
The following automatic conversions were performed:

'_refine_ls_weighting_scheme' value 'calc
w=1/[\s^2^(Fo^2^)+(0.0160P)^2^+15.2265P]
whereP=(Max(Fo^2^,0)+2Fc^2^)/3' was changed to 'calc'. New tag
'_refine_ls_weighting_details' was created. The value of the new tag
was set to 'w=1/[\s^2^(Fo^2^)+(0.0160P)^2^+15.2265P]
whereP=(Max(Fo^2^,0)+2Fc^2^)/3'.

Automatic conversion script
Id: cif_fix_values 3143 2015-03-26 13:38:13Z robertas 
;
_cod_original_cell_volume 7029.4(11)
_cod_original_sg_symbol_H-M Pbca
_cod_database_code 7010148

loop_
_symmetry_equiv_pos_as_xyz
'x, y, z'
'-x+1/2, -y, z+1/2'
'-x, y+1/2, -z+1/2'
'x+1/2, -y+1/2, -z'
'-x, -y, -z'
'x-1/2, y, -z-1/2'
'x, -y-1/2, z-1/2'
'-x-1/2, y-1/2, z'

loop_
_atom_site_aniso_label
_atom_site_aniso_U_11
_atom_site_aniso_U_22
_atom_site_aniso_U_33
_atom_site_aniso_U_23
_atom_site_aniso_U_13
_atom_site_aniso_U_12
Ir1 0.02928(8) 0.01995(7) 0.02500(8) -0.00316(7) 0.00624(7) -0.00455(7)
B1 0.034(4) 0.032(5) 0.026(4) -0.005(4) 0.008(3) 0.008(3)
F1 0.030(2) 0.056(3) 0.040(2) 0.009(2) -0.011(2) 0.001(2)
F2 0.049(3) 0.039(2) 0.039(2) 0.014(2) -0.006(2) 0.011(2)
C1 0.029(4) 0.037(4) 0.022(4) -0.011(3) 0.002(3) 0.002(3)
O1 0.031(3) 0.063(4) 0.047(3) -0.004(3) -0.016(2) 0.009(3)
C1' 0.029(4) 0.037(4) 0.022(4) -0.011(3) 0.002(3) 0.002(3)
O1' 0.031(3) 0.063(4) 0.047(3) -0.004(3) -0.016(2) 0.009(3)
B1' 0.034(4) 0.032(5) 0.026(4) -0.005(4) 0.008(3) 0.008(3)
F1' 0.041(6) 0.073(7) 0.071(7) -0.015(6) -0.031(5) -0.006(5)
F2' 0.049(6) 0.063(7) 0.049(6) 0.002(5) -0.022(5) 0.014(6)
B2 0.064(4) 0.021(3) 0.049(4) -0.012(2) 0.028(3) -0.009(3)
B3 0.050(4) 0.026(3) 0.033(3) -0.002(2) 0.012(3) -0.008(3)
F3 0.053(2) 0.048(2) 0.129(3) -0.003(2) 0.024(2) -0.027(2)
F4 0.128(3) 0.047(2) 0.044(2) 0.0081(15) 0.026(2) -0.035(2)
F5 0.071(2) 0.050(2) 0.113(3) -0.045(2) -0.020(2) 0.023(2)
F6 0.181(4) 0.049(2) 0.044(2) -0.022(2) -0.043(2) 0.021(2)
P1 0.0200(5) 0.0205(5) 0.0198(5) 0.0005(4) -0.0008(4) -0.0017(4)
P2 0.0254(6) 0.0222(5) 0.0178(5) -0.0008(4) -0.0007(4) -0.0013(4)
C11 0.024(2) 0.017(2) 0.029(2) -0.002(2) 0.006(2) -0.002(2)
C12 0.027(3) 0.048(3) 0.039(3) -0.010(2) -0.002(2) -0.001(2)
C13 0.023(2) 0.049(3) 0.072(4) -0.016(3) 0.001(3) -0.004(2)
C14 0.036(3) 0.032(3) 0.073(4) 0.000(3) 0.027(3) 0.000(2)
C15 0.047(3) 0.028(2) 0.048(3) 0.012(2) 0.023(3) 0.006(2)
C16 0.027(2) 0.026(2) 0.036(2) 0.007(2) 0.008(2) 0.003(2)
C21 0.021(2) 0.019(2) 0.025(2) 0.000(2) -0.005(2) -0.001(2)
C22 0.037(2) 0.027(2) 0.028(2) 0.000(2) 0.011(2) 0.006(2)
C23 0.047(3) 0.033(3) 0.032(3) 0.011(2) 0.013(2) 0.007(2)
C24 0.033(3) 0.022(2) 0.045(3) 0.007(2) 0.002(2) 0.002(2)
C25 0.033(3) 0.024(2) 0.037(3) -0.004(2) 0.006(2) 0.005(2)
C26 0.034(2) 0.030(2) 0.022(2) 0.002(2) 0.006(2) 0.000(2)
C31 0.019(2) 0.028(2) 0.017(2) -0.001(2) -0.001(2) -0.001(2)
C32 0.026(2) 0.027(2) 0.024(2) -0.004(2) 0.000(2) 0.000(2)
C33 0.030(3) 0.034(2) 0.038(3) -0.011(2) -0.002(2) -0.005(2)
C34 0.027(3) 0.048(3) 0.028(2) -0.002(2) -0.005(2) -0.001(2)
C35 0.026(2) 0.036(2) 0.029(2) 0.004(2) 0.000(2) 0.004(2)
C36 0.026(2) 0.026(2) 0.026(2) -0.001(2) 0.001(2) 0.000(2)
C41 0.034(2) 0.027(2) 0.016(2) 0.001(2) 0.002(2) 0.004(2)
C42 0.034(2) 0.029(2) 0.022(2) 0.002(2) 0.001(2) 0.000(2)
C43 0.053(3) 0.027(2) 0.038(3) 0.008(2) -0.002(2) 0.002(2)
C44 0.067(4) 0.039(3) 0.036(3) 0.009(2) -0.014(3) 0.012(3)
C45 0.052(3) 0.044(3) 0.034(3) -0.001(2) -0.020(2) 0.000(2)
C46 0.048(3) 0.029(2) 0.026(2) 0.000(2) -0.007(2) 0.000(2)
C51 0.036(2) 0.022(2) 0.023(2) 0.002(2) 0.008(2) -0.004(2)
C52 0.045(3) 0.035(3) 0.028(2) 0.004(2) 0.006(2) 0.006(2)
C53 0.047(3) 0.029(2) 0.056(4) 0.008(2) 0.016(3) 0.009(2)
C54 0.054(3) 0.026(3) 0.051(3) -0.007(2) 0.029(3) -0.006(2)
C55 0.057(4) 0.038(3) 0.029(3) -0.009(2) 0.014(2) -0.007(2)
C56 0.042(3) 0.029(2) 0.030(2) -0.002(2) 0.006(2) -0.005(2)
C61 0.026(2) 0.025(2) 0.023(2) 0.003(2) -0.003(2) -0.001(2)
C62 0.031(3) 0.039(3) 0.037(3) -0.004(2) 0.007(2) -0.002(2)
C63 0.027(2) 0.041(3) 0.055(3) 0.003(2) 0.003(2) -0.008(2)
C64 0.038(3) 0.049(3) 0.053(4) -0.006(2) -0.010(2) -0.018(2)
C65 0.053(4) 0.077(4) 0.039(3) -0.025(3) 0.007(3) -0.032(3)
C66 0.036(3) 0.052(3) 0.035(3) -0.007(2) 0.006(2) -0.018(2)

loop_
_atom_site_label
_atom_site_type_symbol
_atom_site_fract_x
_atom_site_fract_y
_atom_site_fract_z
_atom_site_U_iso_or_equiv
_atom_site_thermal_displace_type
_atom_site_occupancy
_atom_site_calc_flag
_atom_site_refinement_flags
_atom_site_disorder_group
Ir1 Ir 0.89267(2) 0.184720(8) 0.124662(4) 0.02474(5) Uani 1 d D .
B1 B 0.7320(14) 0.2311(6) 0.0987(5) 0.031(3) Uani 0.670(5) d PD 1
F1 F 0.6153(4) 0.2004(2) 0.09619(11) 0.0420(12) Uani 0.670(5) d PD 1
F2 F 0.7369(4) 0.2960(2) 0.08401(10) 0.0422(12) Uani 0.670(5) d PD 1
C1 C 1.0619(9) 0.1568(6) 0.1501(2) 0.029(2) Uani 0.670(5) d PD 1
O1 O 1.1562(5) 0.1440(4) 0.1674(2) 0.0470(13) Uani 0.670(5) d P 1
C1' C 0.7285(22) 0.2173(13) 0.0973(8) 0.029(2) Uani 0.330(5) d PDU 2
O1' O 0.6284(11) 0.2421(7) 0.0825(3) 0.0470(13) Uani 0.330(5) d P 2
B1' B 1.0543(20) 0.1656(12) 0.1568(6) 0.031(3) Uani 0.330(5) d PDU 2
F1' F 1.1314(9) 0.2190(5) 0.1666(3) 0.062(3) Uani 0.330(5) d PD 2
F2' F 1.1187(10) 0.1055(6) 0.1534(3) 0.054(3) Uani 0.330(5) d PD 2
B2 B 1.0129(7) 0.2585(3) 0.0978(2) 0.045(2) Uani 1 d . .
B3 B 0.8687(6) 0.2745(3) 0.15716(14) 0.0363(13) Uani 1 d . .
F3 F 1.1319(3) 0.2829(2) 0.10973(11) 0.0768(11) Uani 1 d . .
F4 F 0.9852(4) 0.2891(2) 0.06744(8) 0.0730(11) Uani 1 d . .
F5 F 0.7836(3) 0.3275(2) 0.15311(10) 0.0776(11) Uani 1 d . .
F6 F 0.9414(5) 0.2870(2) 0.18534(8) 0.0915(14) Uani 1 d . .
P1 P 0.95115(10) 0.09928(5) 0.07846(3) 0.0201(2) Uani 1 d . .
P2 P 0.73263(11) 0.12132(5) 0.16257(3) 0.0218(2) Uani 1 d . .
C11 C 1.1036(4) 0.1264(2) 0.05390(10) 0.0233(8) Uani 1 d . .
C12 C 1.2247(4) 0.1321(3) 0.07208(13) 0.0384(11) Uani 1 d . .
H12A H 1.2280(4) 0.1207(3) 0.09626(13) 0.046 Uiso 1 calc R .
C13 C 1.3406(5) 0.1545(3) 0.0549(2) 0.0477(14) Uani 1 d . .
H13A H 1.4230(5) 0.1582(3) 0.0674(2) 0.057 Uiso 1 calc R .
C14 C 1.3368(5) 0.1714(2) 0.0199(2) 0.0470(14) Uani 1 d . .
H14A H 1.4157(5) 0.1883(2) 0.0084(2) 0.056 Uiso 1 calc R .
C15 C 1.2193(5) 0.1639(2) 0.00158(14) 0.0407(13) Uani 1 d . .
H15A H 1.2174(5) 0.1740(2) -0.02275(14) 0.049 Uiso 1 calc R .
C16 C 1.1025(5) 0.1415(2) 0.01848(11) 0.0297(10) Uani 1 d . .
H16A H 1.0213(5) 0.1364(2) 0.00560(11) 0.036 Uiso 1 calc R .
C21 C 0.9975(4) 0.0066(2) 0.09024(10) 0.0219(8) Uani 1 d . .
C22 C 0.9759(4) -0.0186(2) 0.12363(12) 0.0306(9) Uani 1 d . .
H22A H 0.9373(4) 0.0126(2) 0.14060(12) 0.037 Uiso 1 calc R .
C23 C 1.0097(5) -0.0892(2) 0.13296(12) 0.0374(12) Uani 1 d . .
H23A H 0.9934(5) -0.1061(2) 0.15602(12) 0.045 Uiso 1 calc R .
C24 C 1.0669(4) -0.1343(2) 0.10845(12) 0.0335(11) Uani 1 d . .
H24A H 1.0901(4) -0.1825(2) 0.11463(12) 0.040 Uiso 1 calc R .
C25 C 1.0907(4) -0.1097(2) 0.07487(12) 0.0316(10) Uani 1 d . .
H25A H 1.1303(4) -0.1409(2) 0.05802(12) 0.038 Uiso 1 calc R .
C26 C 1.0566(4) -0.0396(2) 0.06592(11) 0.0284(10) Uani 1 d . .
H26A H 1.0737(4) -0.0227(2) 0.04290(11) 0.034 Uiso 1 calc R .
C31 C 0.8270(4) 0.0896(2) 0.04334(10) 0.0211(8) Uani 1 d . .
C32 C 0.7767(4) 0.0231(2) 0.03229(10) 0.0258(9) Uani 1 d . .
H32A H 0.8057(4) -0.0202(2) 0.04335(10) 0.031 Uiso 1 calc R .
C33 C 0.6837(4) 0.0199(2) 0.00505(12) 0.0336(11) Uani 1 d . .
H33A H 0.6493(4) -0.0256(2) -0.00230(12) 0.040 Uiso 1 calc R .
C34 C 0.6415(4) 0.0824(3) -0.01133(12) 0.0344(11) Uani 1 d . .
H34A H 0.5784(4) 0.0797(3) -0.02995(12) 0.041 Uiso 1 calc R .
C35 C 0.6904(4) 0.1488(2) -0.00082(11) 0.0300(10) Uani 1 d . .
H35A H 0.6615(4) 0.1918(2) -0.01215(11) 0.036 Uiso 1 calc R .
C36 C 0.7822(4) 0.1520(2) 0.02654(11) 0.0260(9) Uani 1 d . .
H36A H 0.8152(4) 0.1978(2) 0.03395(11) 0.031 Uiso 1 calc R .
C41 C 0.8078(4) 0.0608(2) 0.19543(10) 0.0253(9) Uani 1 d . .
C42 C 0.7666(4) -0.0107(2) 0.19965(11) 0.0282(9) Uani 1 d . .
H42A H 0.6949(4) -0.0291(2) 0.18585(11) 0.034 Uiso 1 calc R .
C43 C 0.8293(5) -0.0554(3) 0.22375(12) 0.0391(11) Uani 1 d . .
H43A H 0.8000(5) -0.1040(3) 0.22644(12) 0.047 Uiso 1 calc R .
C44 C 0.9344(6) -0.0294(3) 0.24392(13) 0.0475(13) Uani 1 d . .
H44A H 0.9767(6) -0.0600(3) 0.26057(13) 0.057 Uiso 1 calc R .
C45 C 0.9777(5) 0.0407(3) 0.23984(12) 0.0435(13) Uani 1 d . .
H45A H 1.0506(5) 0.0583(3) 0.25346(12) 0.052 Uiso 1 calc R .
C46 C 0.9152(5) 0.0856(2) 0.21597(11) 0.0343(11) Uani 1 d . .
H46A H 0.9455(5) 0.1341(2) 0.21344(11) 0.041 Uiso 1 calc R .
C51 C 0.6314(4) 0.1839(2) 0.18925(10) 0.0270(9) Uani 1 d . .
C52 C 0.5172(5) 0.2161(2) 0.17473(12) 0.0362(11) Uani 1 d . .
H52A H 0.4940(5) 0.2062(2) 0.15113(12) 0.043 Uiso 1 calc R .
C53 C 0.4372(5) 0.2624(3) 0.19426(14) 0.0441(13) Uani 1 d . .
H53A H 0.3597(5) 0.2839(3) 0.18404(14) 0.053 Uiso 1 calc R .
C54 C 0.4702(5) 0.2773(2) 0.22874(13) 0.0434(13) Uani 1 d . .
H54A H 0.4148(5) 0.3083(2) 0.24234(13) 0.052 Uiso 1 calc R .
C55 C 0.5832(5) 0.2470(2) 0.24302(13) 0.0414(13) Uani 1 d . .
H55A H 0.6067(5) 0.2580(2) 0.26648(13) 0.050 Uiso 1 calc R .
C56 C 0.6641(5) 0.2003(2) 0.22379(11) 0.0339(11) Uani 1 d . .
H56A H 0.7418(5) 0.1796(2) 0.23419(11) 0.041 Uiso 1 calc R .
C61 C 0.6007(4) 0.0636(2) 0.14381(10) 0.0244(8) Uani 1 d . .
C62 C 0.4799(4) 0.0496(2) 0.16111(12) 0.0359(11) Uani 1 d . .
H62A H 0.4608(4) 0.0736(2) 0.18249(12) 0.043 Uiso 1 calc R .
C63 C 0.3873(5) 0.0012(3) 0.14751(14) 0.0410(12) Uani 1 d . .
H63A H 0.3047(5) -0.0071(3) 0.15936(14) 0.049 Uiso 1 calc R .
C64 C 0.4147(5) -0.0349(3) 0.11686(14) 0.0469(14) Uani 1 d . .
H64A H 0.3510(5) -0.0679(3) 0.10744(14) 0.056 Uiso 1 calc R .
C65 C 0.5342(6) -0.0228(3) 0.10008(14) 0.056(2) Uani 1 d . .
H65A H 0.5544(6) -0.0485(3) 0.07924(14) 0.068 Uiso 1 calc R .
C66 C 0.6265(5) 0.0269(3) 0.11331(12) 0.0409(12) Uani 1 d . .
H66A H 0.7082(5) 0.0356(3) 0.10109(12) 0.049 Uiso 1 calc R .

loop_
_atom_type_symbol
_atom_type_description
_atom_type_scat_dispersion_real
_atom_type_scat_dispersion_imag
_atom_type_scat_source
C C 0.0033 0.0016 'International Tables Vol C Tables 4.2.6.8 and 6.1.1.4'
H H 0.0000 0.0000 'International Tables Vol C Tables 4.2.6.8 and 6.1.1.4'
B B 0.0013 0.0007 'International Tables Vol C Tables 4.2.6.8 and 6.1.1.4'
O O 0.0106 0.0060 'International Tables Vol C Tables 4.2.6.8 and 6.1.1.4'
F F 0.0171 0.0103 'International Tables Vol C Tables 4.2.6.8 and 6.1.1.4'
P P 0.1023 0.0942 'International Tables Vol C Tables 4.2.6.8 and 6.1.1.4'
Ir Ir -1.4442 7.9887 'International Tables Vol C Tables 4.2.6.8 and 6.1.1.4'

loop_
_geom_angle_atom_site_label_1
_geom_angle_atom_site_label_2
_geom_angle_atom_site_label_3
_geom_angle
_geom_angle_site_symmetry_1
_geom_angle_site_symmetry_3
_geom_angle_publ_flag
C1' Ir1 B1' 171.3(9) . . ?
C1 Ir1 B1 170.2(4) . . ?
C1 Ir1 B2 85.9(4) . . ?
C1' Ir1 B2 90.7(9) . . ?
B1' Ir1 B2 87.7(8) . . ?
B1 Ir1 B2 86.2(5) . . ?
C1 Ir1 B3 90.7(3) . . ?
C1' Ir1 B3 88.8(8) . . ?
B1' Ir1 B3 82.5(6) . . ?
B1 Ir1 B3 82.4(4) . . ?
B2 Ir1 B3 80.7(2) . . ?
C1 Ir1 P1 89.1(2) . . ?
C1' Ir1 P1 90.6(9) . . ?
B1' Ir1 P1 97.9(6) . . ?
B1 Ir1 P1 96.0(4) . . ?
B2 Ir1 P1 86.01(15) . . ?
B3 Ir1 P1 166.68(14) . . ?
C1 Ir1 P2 97.6(3) . . ?
C1' Ir1 P2 85.8(9) . . ?
B1' Ir1 P2 94.0(8) . . ?
B1 Ir1 P2 89.0(5) . . ?
B2 Ir1 P2 167.61(15) . . ?
B3 Ir1 P2 87.35(14) . . ?
P1 Ir1 P2 105.87(3) . . ?
F1 B1 F2 113.4(8) . . ?
F1 B1 Ir1 123.1(8) . . ?
F2 B1 Ir1 123.5(8) . . ?
O1 C1 Ir1 173.8(7) . . ?
O1' C1' Ir1 174.7(21) . . ?
F1' B1' F2' 113.0(14) . . ?
F1' B1' Ir1 120.1(13) . . ?
F2' B1' Ir1 118.4(13) . . ?
F4 B2 F3 109.7(5) . . ?
F4 B2 Ir1 126.5(5) . . ?
F3 B2 Ir1 123.8(5) . . ?
F5 B3 F6 108.7(4) . . ?
F5 B3 Ir1 127.0(4) . . ?
F6 B3 Ir1 124.3(4) . . ?
C21 P1 C31 105.0(2) . . ?
C21 P1 C11 100.0(2) . . ?
C31 P1 C11 101.8(2) . . ?
C21 P1 Ir1 119.16(13) . . ?
C31 P1 Ir1 115.73(13) . . ?
C11 P1 Ir1 112.74(12) . . ?
C61 P2 C41 101.7(2) . . ?
C61 P2 C51 101.1(2) . . ?
C41 P2 C51 103.0(2) . . ?
C61 P2 Ir1 120.62(13) . . ?
C41 P2 Ir1 115.60(14) . . ?
C51 P2 Ir1 112.45(13) . . ?
C16 C11 C12 118.7(4) . . ?
C16 C11 P1 123.0(3) . . ?
C12 C11 P1 118.2(3) . . ?
C13 C12 C11 120.1(5) . . ?
C14 C13 C12 120.4(5) . . ?
C15 C14 C13 119.9(5) . . ?
C14 C15 C16 120.2(5) . . ?
C11 C16 C15 120.6(4) . . ?
C22 C21 C26 118.6(4) . . ?
C22 C21 P1 120.4(3) . . ?
C26 C21 P1 121.0(3) . . ?
C21 C22 C23 121.1(4) . . ?
C24 C23 C22 119.5(4) . . ?
C23 C24 C25 120.3(4) . . ?
C24 C25 C26 119.7(4) . . ?
C25 C26 C21 120.8(4) . . ?
C36 C31 C32 118.5(4) . . ?
C36 C31 P1 118.2(3) . . ?
C32 C31 P1 123.3(3) . . ?
C33 C32 C31 120.1(4) . . ?
C34 C33 C32 120.4(4) . . ?
C33 C34 C35 120.4(4) . . ?
C34 C35 C36 119.2(4) . . ?
C35 C36 C31 121.4(4) . . ?
C42 C41 C46 117.9(4) . . ?
C42 C41 P2 122.5(3) . . ?
C46 C41 P2 119.5(3) . . ?
C43 C42 C41 120.7(4) . . ?
C44 C43 C42 120.2(4) . . ?
C45 C44 C43 120.0(4) . . ?
C44 C45 C46 120.1(5) . . ?
C45 C46 C41 121.0(4) . . ?
C56 C51 C52 118.2(4) . . ?
C56 C51 P2 122.4(3) . . ?
C52 C51 P2 119.4(3) . . ?
C53 C52 C51 121.0(5) . . ?
C52 C53 C54 120.0(5) . . ?
C55 C54 C53 119.5(5) . . ?
C54 C55 C56 121.1(5) . . ?
C55 C56 C51 120.2(5) . . ?
C66 C61 C62 118.2(4) . . ?
C66 C61 P2 119.1(3) . . ?
C62 C61 P2 122.4(3) . . ?
C63 C62 C61 120.8(4) . . ?
C64 C63 C62 120.2(5) . . ?
C65 C64 C63 119.5(5) . . ?
C64 C65 C66 120.5(5) . . ?
C61 C66 C65 120.8(4) . . ?

loop_
_geom_bond_atom_site_label_1
_geom_bond_atom_site_label_2
_geom_bond_distance
_geom_bond_site_symmetry_2
_geom_bond_publ_flag
Ir1 C1 2.009(8) . ?
Ir1 C1' 2.028(13) . ?
Ir1 B1' 2.053(14) . ?
Ir1 B1 2.066(10) . ?
Ir1 B2 2.083(6) . ?
Ir1 B3 2.088(5) . ?
Ir1 P1 2.4416(10) . ?
Ir1 P2 2.4508(10) . ?
B1 F1 1.294(13) . ?
B1 F2 1.327(13) . ?
C1 O1 1.172(10) . ?
C1' O1' 1.23(2) . ?
B1' F1' 1.30(2) . ?
B1' F2' 1.29(2) . ?
B2 F4 1.323(7) . ?
B2 F3 1.345(7) . ?
B3 F5 1.304(6) . ?
B3 F6 1.319(6) . ?
P1 C21 1.831(4) . ?
P1 C31 1.833(4) . ?
P1 C11 1.852(4) . ?
P2 C61 1.836(4) . ?
P2 C41 1.841(4) . ?
P2 C51 1.842(4) . ?
C11 C16 1.384(6) . ?
C11 C12 1.393(6) . ?
C12 C13 1.388(7) . ?
C13 C14 1.378(7) . ?
C14 C15 1.368(7) . ?
C15 C16 1.391(6) . ?
C21 C22 1.377(6) . ?
C21 C26 1.393(5) . ?
C22 C23 1.395(6) . ?
C23 C24 1.377(6) . ?
C24 C25 1.384(6) . ?
C25 C26 1.384(6) . ?
C31 C36 1.394(5) . ?
C31 C32 1.394(5) . ?
C32 C33 1.394(6) . ?
C33 C34 1.380(6) . ?
C34 C35 1.381(6) . ?
C35 C36 1.390(6) . ?
C41 C42 1.395(6) . ?
C41 C46 1.402(6) . ?
C42 C43 1.385(6) . ?
C43 C44 1.385(7) . ?
C44 C45 1.375(7) . ?
C45 C46 1.382(6) . ?
C51 C56 1.395(6) . ?
C51 C52 1.397(6) . ?
C52 C53 1.386(6) . ?
C53 C54 1.387(7) . ?
C54 C55 1.368(7) . ?
C55 C56 1.390(6) . ?
C61 C66 1.374(6) . ?
C61 C62 1.395(6) . ?
C62 C63 1.385(6) . ?
C63 C64 1.377(7) . ?
C64 C65 1.368(7) . ?
C65 C66 1.394(6) . ?
